data_7204385
loop_
_publ_author_name
'Rees, Charles W.'
'Sivadasan, Sivaprasad'
'White, Andrew J. P.'
'Williams, David J.'

_publ_section_title
;
 Conversion of tetrazoles into hydrazonoyl chlorides. Novel
 donor--dithiazolium interactions
;
_journal_issue 13
_journal_name_full 'Journal of the Chemical Society, Perkin Transactions 1'
_journal_page_first 1535
_journal_paper_doi 10.1039/b202211g
_journal_year 2002
_chemical_formula_sum 'C5.5 H Cl4 N5 S4'
_chemical_formula_weight 407.15
_chemical_name_systematic
; 
? 
;
_space_group_IT_number 12
_symmetry_cell_setting monoclinic
_symmetry_space_group_name_Hall '-C 2y'
_symmetry_space_group_name_H-M 'C 1 2/m 1'
_atom_sites_solution_hydrogens geom
_atom_sites_solution_primary direct
_atom_sites_solution_secondary difmap
_audit_creation_method SHELXL
_cell_angle_alpha 90.00
_cell_angle_beta 103.22(2)
_cell_angle_gamma 90.00
_cell_formula_units_Z 4
_cell_length_a 21.140(5)
_cell_length_b 6.7242(15)
_cell_length_c 10.004(3)
_cell_measurement_temperature 293(2)
_cell_volume 1384.4(6)
_computing_cell_refinement 'Siemens XSCANS'
_computing_data_collection 'Siemens XSCANS'
_computing_data_reduction 'Siemens SHELXTL'
_computing_molecular_graphics 'Siemens SHELXTL'
_computing_publication_material 'Siemens SHELXTL'
_computing_structure_refinement 'SHELXL-93 (Sheldrick, 1993)'
_computing_structure_solution 'SHELXS-86 (Sheldrick, 1990)'
_diffrn_ambient_temperature 293(2)
_diffrn_measurement_device 'Siemens P4'
_diffrn_measurement_method '\w scans'
_diffrn_radiation_monochromator graphite
_diffrn_radiation_source 'fine-focus sealed tube'
_diffrn_radiation_type MoK\a
_diffrn_radiation_wavelength 0.71073
_diffrn_reflns_av_R_equivalents 0.0177
_diffrn_reflns_av_sigmaI/netI 0.0278
_diffrn_reflns_limit_h_max 29
_diffrn_reflns_limit_h_min 0
_diffrn_reflns_limit_k_max 10
_diffrn_reflns_limit_k_min 0
_diffrn_reflns_limit_l_max 14
_diffrn_reflns_limit_l_min -15
_diffrn_reflns_number 2459
_diffrn_reflns_theta_max 32.49
_diffrn_reflns_theta_min 1.98
_diffrn_standards_interval_count 50
_diffrn_standards_number 2
_exptl_absorpt_coefficient_mu 1.445
_exptl_absorpt_correction_type none
_exptl_crystal_colour Yellow
_exptl_crystal_density_diffrn 1.953
_exptl_crystal_description needles
_exptl_crystal_F_000 804
_exptl_crystal_size_max 0.48
_exptl_crystal_size_mid 0.23
_exptl_crystal_size_min 0.12
_refine_diff_density_max 0.842
_refine_diff_density_min -0.721
_refine_diff_density_rms 0.101
_refine_ls_extinction_method none
_refine_ls_goodness_of_fit_all 1.084
_refine_ls_goodness_of_fit_obs 1.128
_refine_ls_matrix_type full
_refine_ls_number_parameters 130
_refine_ls_number_reflns 2265
_refine_ls_number_restraints 1
_refine_ls_restrained_S_all 1.142
_refine_ls_restrained_S_obs 1.127
_refine_ls_R_factor_all 0.0594
_refine_ls_R_factor_obs 0.0417
_refine_ls_shift/esd_max 0.000
_refine_ls_shift/esd_mean 0.000
_refine_ls_structure_factor_coef Fsqd
_refine_ls_weighting_details 'w=1/[\s^2^(Fo^2^)+(0.0735P)^2^+0.0663P] where P=(Fo^2^+2Fc^2^)/3'
_refine_ls_weighting_scheme calc
_refine_ls_wR_factor_all 0.1202
_refine_ls_wR_factor_obs 0.1060
_reflns_number_observed 1942
_reflns_number_total 2410
_reflns_observed_criterion >2sigma(I)
_cod_data_source_file b202211g.txt
_cod_data_source_block 6
_cod_depositor_comments
;
The following automatic conversions were performed:
'_symmetry_cell_setting' value 'Monoclinic' changed to 'monoclinic'
according to '/home/saulius/struct/CIF-dictionaries/cif_core.dic'
dictionary named 'cif_core.dic' version 2.4.1 from 2010-06-29.

Automatic conversion script
Id: cif_fix_enum 1527 2010-12-29 10:47:43Z saulius 

The following automatic conversions were performed:

'_refine_ls_weighting_scheme' value 'calc
w=1/[\s^2^(Fo^2^)+(0.0735P)^2^+0.0663P] where P=(Fo^2^+2Fc^2^)/3' was
changed to 'calc'. New tag '_refine_ls_weighting_details' was
created. The value of the new tag was set to
'w=1/[\s^2^(Fo^2^)+(0.0735P)^2^+0.0663P] where P=(Fo^2^+2Fc^2^)/3'.

Automatic conversion script
Id: cif_fix_values 3143 2015-03-26 13:38:13Z robertas 
;
_cod_original_sg_symbol_H-M C2/m
_cod_original_formula_sum 'C5.50 H N5 S4 Cl4'
_cod_database_code 7204385

loop_
_symmetry_equiv_pos_as_xyz
'x, y, z'
'-x, y, -z'
'x+1/2, y+1/2, z'
'-x+1/2, y+1/2, -z'
'-x, -y, -z'
'x, -y, z'
'-x+1/2, -y+1/2, -z'
'x+1/2, -y+1/2, z'

loop_
_atom_site_aniso_label
_atom_site_aniso_U_11
_atom_site_aniso_U_22
_atom_site_aniso_U_33
_atom_site_aniso_U_23
_atom_site_aniso_U_13
_atom_site_aniso_U_12
S1 0.0256(3) 0.0588(4) 0.0326(3) 0.000 0.0064(2) 0.000
S2 0.0418(4) 0.0682(5) 0.0284(3) 0.000 0.0075(3) 0.000
N3 0.0350(12) 0.0513(14) 0.0332(10) 0.000 0.0150(9) 0.000
C4 0.0257(10) 0.0402(13) 0.0346(11) 0.000 0.0127(9) 0.000
Cl4 0.0249(3) 0.0836(6) 0.0491(4) 0.000 0.0098(3) 0.000
C5 0.0239(10) 0.0323(11) 0.0299(10) 0.000 0.0097(8) 0.000
N6 0.0244(9) 0.0391(11) 0.0291(9) 0.000 0.0105(7) 0.000
N7 0.0213(9) 0.0354(10) 0.0291(9) 0.000 0.0076(7) 0.000
C8 0.0267(10) 0.0340(11) 0.0274(9) 0.000 0.0084(8) 0.000
Cl8 0.0265(3) 0.0619(4) 0.0313(3) 0.000 0.0027(2) 0.000
N9 0.0271(9) 0.0372(10) 0.0278(8) 0.000 0.0103(7) 0.000
C10 0.0261(10) 0.0280(10) 0.0301(10) 0.000 0.0129(8) 0.000
S11 0.0251(3) 0.0412(3) 0.0298(3) 0.000 0.0101(2) 0.000
S12 0.0239(3) 0.0711(5) 0.0411(4) 0.000 0.0090(2) 0.000
N13 0.0272(10) 0.0520(14) 0.0442(12) 0.000 0.0179(9) 0.000
C14 0.0299(11) 0.0335(11) 0.0353(11) 0.000 0.0171(9) 0.000
Cl14 0.0468(4) 0.0546(4) 0.0364(3) 0.000 0.0231(3) 0.000
C20 0.078(9) 0.117(10) 0.072(19) -0.003(10) -0.008(9) 0.034(13)
Cl21 0.126(7) 0.183(16) 0.081(4) 0.030(5) 0.033(4) 0.067(9)
Cl22 0.083(2) 0.108(9) 0.0304(12) 0.004(2) 0.0217(12) 0.008(3)

loop_
_atom_site_label
_atom_site_type_symbol
_atom_site_fract_x
_atom_site_fract_y
_atom_site_fract_z
_atom_site_U_iso_or_equiv
_atom_site_thermal_displace_type
_atom_site_occupancy
_atom_site_calc_flag
_atom_site_refinement_flags
_atom_site_disorder_group
S1 S 0.26296(3) 0.0000 0.68505(7) 0.0390(2) Uani 1 d S .
S2 S 0.30370(4) 0.0000 0.51390(7) 0.0462(2) Uani 1 d S .
N3 N 0.38057(11) 0.0000 0.5959(2) 0.0387(5) Uani 1 d S .
C4 C 0.39175(12) 0.0000 0.7267(3) 0.0326(5) Uani 1 d S .
Cl4 Cl 0.47007(3) 0.0000 0.82130(8) 0.0523(2) Uani 1 d S .
C5 C 0.33879(11) 0.0000 0.7989(2) 0.0281(4) Uani 1 d S .
N6 N 0.34929(10) 0.0000 0.9317(2) 0.0302(4) Uani 1 d S .
N7 N 0.29227(9) 0.0000 0.9761(2) 0.0283(4) Uani 1 d S .
C8 C 0.29739(12) 0.0000 1.1073(2) 0.0290(4) Uani 1 d S .
Cl8 Cl 0.37136(3) 0.0000 1.22567(6) 0.0405(2) Uani 1 d S .
N9 N 0.24550(10) 0.0000 1.1655(2) 0.0301(4) Uani 1 d S .
C10 C 0.18747(11) 0.0000 1.0857(2) 0.0270(4) Uani 1 d S .
S11 S 0.16612(3) 0.0000 0.90780(6) 0.0314(2) Uani 1 d S .
S12 S 0.06705(3) 0.0000 0.90204(8) 0.0451(2) Uani 1 d S .
N13 N 0.07253(11) 0.0000 1.0675(3) 0.0396(5) Uani 1 d S .
C14 C 0.13019(12) 0.0000 1.1428(3) 0.0313(5) Uani 1 d S .
Cl14 Cl 0.14005(4) 0.0000 1.31816(7) 0.0437(2) Uani 1 d S .
C20 C 0.0041(13) 0.1258(26) 0.5195(35) 0.093(7) Uani 0.25 d PD -1
H20A H 0.0239(13) 0.2178(26) 0.4666(35) 0.112 Uiso 0.25 calc PR -1
H20B H -0.0034(13) 0.1961(26) 0.5992(35) 0.112 Uiso 0.25 calc PR -1
Cl21 Cl 0.0564(6) -0.0736(31) 0.5729(8) 0.128(6) Uani 0.25 d PD -1
Cl22 Cl -0.0705(5) 0.0418(19) 0.4187(5) 0.072(3) Uani 0.25 d PD -1

loop_
_atom_type_symbol
_atom_type_description
_atom_type_scat_dispersion_real
_atom_type_scat_dispersion_imag
_atom_type_scat_source
C C 0.0033 0.0016 'International Tables Vol C Tables 4.2.6.8 and 6.1.1.4'
H H 0.0000 0.0000 'International Tables Vol C Tables 4.2.6.8 and 6.1.1.4'
N N 0.0061 0.0033 'International Tables Vol C Tables 4.2.6.8 and 6.1.1.4'
S S 0.1246 0.1234 'International Tables Vol C Tables 4.2.6.8 and 6.1.1.4'
Cl Cl 0.1484 0.1585 'International Tables Vol C Tables 4.2.6.8 and 6.1.1.4'

loop_
_geom_angle_atom_site_label_1
_geom_angle_atom_site_label_2
_geom_angle_atom_site_label_3
_geom_angle
_geom_angle_site_symmetry_1
_geom_angle_site_symmetry_3
_geom_angle_publ_flag
C5 S1 S2 92.62(8) . . ?
C5 S1 N7 51.39(9) . . ?
S2 S1 N7 144.01(5) . . ?
C5 S1 S11 100.14(8) . . ?
S2 S1 S11 167.24(4) . . ?
N7 S1 S11 48.75(5) . . ?
N3 S2 S1 97.87(9) . . ?
N3 S2 Cl8 82.40(8) . 1_554 ?
S1 S2 Cl8 179.74(4) . 1_554 ?
N3 S2 Cl14 176.73(9) . 1_554 ?
S1 S2 Cl14 85.40(4) . 1_554 ?
Cl8 S2 Cl14 94.33(3) 1_554 1_554 ?
C4 N3 S2 116.2(2) . . ?
N3 C4 C5 121.5(2) . . ?
N3 C4 Cl4 119.8(2) . . ?
C5 C4 Cl4 118.7(2) . . ?
N6 C5 C4 122.3(2) . . ?
N6 C5 S1 125.9(2) . . ?
C4 C5 S1 111.8(2) . . ?
C5 N6 N7 111.9(2) . . ?
C8 N7 N6 116.8(2) . . ?
C8 N7 S11 96.3(2) . . ?
N6 N7 S11 146.8(2) . . ?
C8 N7 S1 172.4(2) . . ?
N6 N7 S1 70.75(12) . . ?
S11 N7 S1 76.08(6) . . ?
N7 C8 N9 123.3(2) . . ?
N7 C8 Cl8 123.2(2) . . ?
N9 C8 Cl8 113.5(2) . . ?
C10 N9 C8 118.6(2) . . ?
N9 C10 C14 120.8(2) . . ?
N9 C10 S11 128.1(2) . . ?
C14 C10 S11 111.1(2) . . ?
C10 S11 S12 93.01(8) . . ?
C10 S11 N7 73.68(9) . . ?
S12 S11 N7 166.70(6) . . ?
C10 S11 S1 128.85(8) . . ?
S12 S11 S1 138.14(4) . . ?
N7 S11 S1 55.16(5) . . ?
C10 S11 Cl22 159.1(2) . 5_556 ?
S12 S11 Cl22 66.71(14) . 5_556 ?
N7 S11 Cl22 126.53(14) . 5_556 ?
S1 S11 Cl22 71.58(14) . 5_556 ?
N13 S12 S11 97.71(9) . . ?
N13 S12 N13 75.13(11) . 5_557 ?
S11 S12 N13 172.84(6) . 5_557 ?
N13 S12 Cl22 172.8(2) . 5_556 ?
S11 S12 Cl22 77.1(2) . 5_556 ?
N13 S12 Cl22 110.0(2) 5_557 5_556 ?
N13 S12 Cl21 171.3(4) . . ?
S11 S12 Cl21 82.3(2) . . ?
N13 S12 Cl21 104.8(2) 5_557 . ?
Cl22 S12 Cl21 6.3(5) 5_556 . ?
C14 N13 S12 115.8(2) . . ?
N13 C14 C10 122.4(2) . . ?
N13 C14 Cl14 118.6(2) . . ?
C10 C14 Cl14 119.0(2) . . ?
Cl21 C20 Cl22 110.6(14) . . ?
C20 Cl21 S12 94.8(13) . . ?

loop_
_geom_bond_atom_site_label_1
_geom_bond_atom_site_label_2
_geom_bond_distance
_geom_bond_site_symmetry_2
_geom_bond_publ_flag
S1 C5 1.741(2) . ?
S1 S2 2.0852(11) . ?
S1 N7 2.835(2) . ?
S1 S11 3.3531(12) . ?
S2 N3 1.644(3) . ?
S2 Cl8 3.4995(13) 1_554 ?
S2 Cl14 3.5645(15) 1_554 ?
N3 C4 1.276(3) . ?
C4 C5 1.464(3) . ?
C4 Cl4 1.709(3) . ?
C5 N6 1.296(3) . ?
N6 N7 1.377(3) . ?
N7 C8 1.291(3) . ?
N7 S11 2.597(2) . ?
C8 N9 1.354(3) . ?
C8 Cl8 1.732(3) . ?
N9 C10 1.302(3) . ?
C10 C14 1.452(3) . ?
C10 S11 1.733(2) . ?
S11 S12 2.0818(10) . ?
S11 Cl22 3.437(7) 5_556 ?
S12 N13 1.633(3) . ?
S12 N13 3.035(2) 5_557 ?
S12 Cl22 3.239(4) 5_556 ?
S12 Cl21 3.286(8) . ?
N13 C14 1.278(4) . ?
C14 Cl14 1.718(3) . ?
C20 Cl21 1.74(2) . ?
C20 Cl22 1.76(2) . ?
